data_7237785
loop_
_publ_author_name
'Chen, Qiaonan'
'Liang, Xiao'
'Du, Jiahui'
'Wei, Zhonglin'
'Zhang, Yu-Mo'
'Zhang, Ting'
'Qin, Tianyou'
'Gao, Wenbin'
'Sheng, Lan'
'Zhang, Sean Xiao-An'

_publ_section_title
;
 Construction of highly fluorescent N--O seven-membered heterocycles via
 thermo-oxidation of oxazolidines
;
_journal_issue 26
_journal_name_full 'Journal of Materials Chemistry C'
_journal_page_first 8045
_journal_paper_doi 10.1039/C9TC01199D
_journal_volume 7
_journal_year 2019
_chemical_formula_moiety 'C20 H21 N3 O3'
_chemical_formula_sum 'C20 H21 N3 O3'
_chemical_formula_weight 351.40
_chemical_name_systematic 1-2y
_space_group_crystal_system monoclinic
_space_group_IT_number 14
_space_group_name_Hall '-P 2ybc'
_space_group_name_H-M_alt 'P 1 21/c 1'
_atom_sites_solution_hydrogens mixed
_atom_sites_solution_primary direct
_audit_block_doi 10.5517/ccdc.csd.cc1prj43
_audit_creation_date 2017-07-30
_audit_creation_method
;
Olex2 1.2-beta
(compiled 2017.03.28 svn.r3405 for OlexSys, GUI svn.r5370)
;
_audit_update_record
;
2017-08-31 deposited with the CCDC.	2019-07-10 downloaded from the CCDC.
;
_cell_angle_alpha 90
_cell_angle_beta 100.49(3)
_cell_angle_gamma 90
_cell_formula_units_Z 4
_cell_length_a 10.118(2)
_cell_length_b 9.1993(18)
_cell_length_c 20.098(4)
_cell_measurement_reflns_used 2866
_cell_measurement_temperature 293
_cell_measurement_theta_max 27.328
_cell_measurement_theta_min 2.869
_cell_volume 1839.4(7)
_computing_molecular_graphics 'Olex2 (Dolomanov et al., 2009)'
_computing_publication_material 'Olex2 (Dolomanov et al., 2009)'
_computing_structure_refinement 'ShelXL (Sheldrick, 2015)'
_computing_structure_solution 'SIR2004 (Burla et al., 2007)'
_diffrn_ambient_temperature 293
_diffrn_measured_fraction_theta_full 0.997
_diffrn_measured_fraction_theta_max 0.996
_diffrn_measurement_device_type 'Bruker P4'
_diffrn_measurement_method '\w scans'
_diffrn_radiation_monochromator graphite
_diffrn_radiation_type MoK\a
_diffrn_radiation_wavelength 0.71073
_diffrn_reflns_av_R_equivalents 0.0325
_diffrn_reflns_av_unetI/netI 0.0296
_diffrn_reflns_Laue_measured_fraction_full 0.997
_diffrn_reflns_Laue_measured_fraction_max 0.996
_diffrn_reflns_limit_h_max 13
_diffrn_reflns_limit_h_min -13
_diffrn_reflns_limit_k_max 11
_diffrn_reflns_limit_k_min -11
_diffrn_reflns_limit_l_max 25
_diffrn_reflns_limit_l_min -26
_diffrn_reflns_number 17394
_diffrn_reflns_point_group_measured_fraction_full 0.997
_diffrn_reflns_point_group_measured_fraction_max 0.996
_diffrn_reflns_theta_full 25.242
_diffrn_reflns_theta_max 27.479
_diffrn_reflns_theta_min 3.016
_exptl_absorpt_coefficient_mu 0.087
_exptl_absorpt_correction_type none
_exptl_crystal_colour 'clear yellowish yellow'
_exptl_crystal_colour_lustre clear
_exptl_crystal_colour_modifier yellowish
_exptl_crystal_colour_primary yellow
_exptl_crystal_density_diffrn 1.269
_exptl_crystal_description block
_exptl_crystal_F_000 744
_exptl_crystal_size_max 0.24
_exptl_crystal_size_mid 0.22
_exptl_crystal_size_min 0.2
_refine_diff_density_max 0.184
_refine_diff_density_min -0.182
_refine_diff_density_rms 0.040
_refine_ls_extinction_method none
_refine_ls_goodness_of_fit_ref 1.057
_refine_ls_hydrogen_treatment mixed
_refine_ls_matrix_type full
_refine_ls_number_parameters 243
_refine_ls_number_reflns 4194
_refine_ls_number_restraints 0
_refine_ls_restrained_S_all 1.057
_refine_ls_R_factor_all 0.0690
_refine_ls_R_factor_gt 0.0466
_refine_ls_shift/su_max 0.000
_refine_ls_shift/su_mean 0.000
_refine_ls_structure_factor_coef Fsqd
_refine_ls_weighting_details 'w=1/[\s^2^(Fo^2^)+(0.0675P)^2^+0.0886P] where P=(Fo^2^+2Fc^2^)/3'
_refine_ls_weighting_scheme calc
_refine_ls_wR_factor_gt 0.1199
_refine_ls_wR_factor_ref 0.1289
_reflns_Friedel_coverage 0.000
_reflns_number_gt 2866
_reflns_number_total 4194
_reflns_threshold_expression 'I > 2\s(I)'
_cod_data_source_file c9tc01199d2.cif
_cod_data_source_block cqn1
_cod_database_code 7237785
_shelx_shelxl_version_number 2014/7
_shelx_space_group_comment
;
The symmetry employed for this shelxl refinement is uniquely defined
by the following loop, which should always be used as a source of
symmetry information in preference to the above space-group names.
They are only intended as comments.
;
_olex2_refinement_description
;
1. Fixed Uiso
 At 1.2 times of:
  All C(H) groups
 At 1.5 times of:
  All C(H,H,H) groups
2.a Aromatic/amide H refined with riding coordinates:
 C3(H3), C9(H9), C13(H13), C15(H15), C16(H16), C17(H17), C19(H19), C22(H22)
2.b Idealised Me refined as rotating group:
 C23(H23A,H23B,H23C), C24(H24A,H24B,H24C), C25(H25A,H25B,H25C), C26(H26A,H26B,
 H26C)
;
_olex2_submission_special_instructions 'No special instructions were received'

loop_
_space_group_symop_operation_xyz
'x, y, z'
'-x, y+1/2, -z+1/2'
'-x, -y, -z'
'x, -y-1/2, z-1/2'

loop_
_atom_site_label
_atom_site_type_symbol
_atom_site_fract_x
_atom_site_fract_y
_atom_site_fract_z
_atom_site_U_iso_or_equiv
_atom_site_adp_type
_atom_site_occupancy
_atom_site_site_symmetry_order
_atom_site_calc_flag
_atom_site_refinement_flags_posn
N2 N 0.74764(14) 1.01520(15) 0.16555(6) 0.0494(3) Uani 1 1 d .
O3 O 0.87394(13) 1.16811(13) 0.26953(5) 0.0650(4) Uani 1 1 d .
C3 C 0.78548(15) 1.04922(17) 0.42834(7) 0.0466(4) Uani 1 1 d .
H3 H 0.7202 0.9800 0.4128 0.056 Uiso 1 1 calc R
C4 C 0.70231(14) 0.93890(16) 0.21524(6) 0.0417(3) Uani 1 1 d .
C5 C 0.70067(14) 0.95839(16) 0.10196(6) 0.0420(3) Uani 1 1 d .
C6 C 0.81984(15) 1.09163(16) 0.30792(7) 0.0446(3) Uani 1 1 d .
C7 C 0.91456(14) 1.17902(16) 0.52260(7) 0.0435(3) Uani 1 1 d .
C8 C 0.84793(14) 1.12138(15) 0.38170(6) 0.0406(3) Uani 1 1 d .
C9 C 0.73205(15) 0.97262(16) 0.28192(7) 0.0443(3) Uani 1 1 d .
H9 H 0.6944 0.9169 0.3123 0.053 Uiso 1 1 calc R
C10 C 0.62317(14) 0.83599(15) 0.10831(6) 0.0403(3) Uani 1 1 d .
N1 N 0.53023(14) 0.73153(16) -0.07170(6) 0.0521(3) Uani 1 1 d .
N3 N 0.94576(14) 1.20769(15) 0.59092(6) 0.0541(4) Uani 1 1 d .
C13 C 0.56653(15) 0.75872(16) 0.05154(6) 0.0437(3) Uani 1 1 d .
H13 H 0.5152 0.6759 0.0546 0.052 Uiso 1 1 calc R
C14 C 0.58953(14) 0.81014(16) -0.01080(6) 0.0418(3) Uani 1 1 d .
C15 C 0.97707(16) 1.25355(17) 0.47592(7) 0.0504(4) Uani 1 1 d .
H15 H 1.0421 1.3232 0.4914 0.060 Uiso 1 1 calc R
C16 C 0.81668(16) 1.07652(17) 0.49653(7) 0.0483(4) Uani 1 1 d .
H16 H 0.7720 1.0260 0.5259 0.058 Uiso 1 1 calc R
C17 C 0.66406(16) 0.93252(18) -0.01700(7) 0.0488(4) Uani 1 1 d .
H17 H 0.6759 0.9635 -0.0596 0.059 Uiso 1 1 calc R
C18 C 0.61554(15) 0.81340(16) 0.18250(6) 0.0444(3) Uani 1 1 d .
C19 C 0.94404(16) 1.22564(17) 0.40775(7) 0.0484(4) Uani 1 1 d .
H19 H 0.9868 1.2776 0.3781 0.058 Uiso 1 1 calc R
O1 O 0.46543(14) 0.62107(16) -0.06644(5) 0.0739(4) Uani 1 1 d .
O2 O 0.54971(16) 0.77689(16) -0.12642(5) 0.0828(4) Uani 1 1 d .
C22 C 0.72130(16) 1.00942(18) 0.03980(7) 0.0508(4) Uani 1 1 d .
H22 H 0.7720 1.0926 0.0365 0.061 Uiso 1 1 calc R
C23 C 0.88718(19) 1.1207(2) 0.63836(7) 0.0612(5) Uani 1 1 d .
H23A H 0.7916 1.1351 0.6304 0.092 Uiso 1 1 calc GR
H23B H 0.9248 1.1495 0.6838 0.092 Uiso 1 1 calc GR
H23C H 0.9064 1.0199 0.6323 0.092 Uiso 1 1 calc GR
C24 C 1.05117(19) 1.3095(2) 0.61731(8) 0.0681(5) Uani 1 1 d .
H24A H 1.1351 1.2756 0.6072 0.102 Uiso 1 1 calc GR
H24B H 1.0580 1.3177 0.6654 0.102 Uiso 1 1 calc GR
H24C H 1.0304 1.4029 0.5968 0.102 Uiso 1 1 calc GR
C25 C 0.6754(2) 0.66708(18) 0.20873(8) 0.0722(6) Uani 1 1 d .
H25A H 0.7667 0.6609 0.2018 0.108 Uiso 1 1 calc GR
H25B H 0.6237 0.5897 0.1847 0.108 Uiso 1 1 calc GR
H25C H 0.6734 0.6588 0.2561 0.108 Uiso 1 1 calc GR
C26 C 0.47111(18) 0.8304(2) 0.19436(8) 0.0669(5) Uani 1 1 d .
H26A H 0.4696 0.8212 0.2418 0.100 Uiso 1 1 calc GR
H26B H 0.4156 0.7564 0.1699 0.100 Uiso 1 1 calc GR
H26C H 0.4375 0.9244 0.1789 0.100 Uiso 1 1 calc GR
H2 H 0.798(2) 1.089(2) 0.1768(9) 0.077(6) Uiso 1 1 d .

loop_
_atom_site_aniso_label
_atom_site_aniso_U_11
_atom_site_aniso_U_22
_atom_site_aniso_U_33
_atom_site_aniso_U_23
_atom_site_aniso_U_13
_atom_site_aniso_U_12
N2 0.0603(8) 0.0493(8) 0.0370(6) -0.0025(5) 0.0051(5) -0.0211(7)
O3 0.0856(9) 0.0667(8) 0.0409(6) 0.0003(5) 0.0070(5) -0.0314(7)
C3 0.0486(8) 0.0470(9) 0.0439(8) -0.0097(6) 0.0074(6) -0.0073(7)
C4 0.0474(8) 0.0387(7) 0.0379(7) 0.0004(5) 0.0050(6) -0.0039(6)
C5 0.0441(8) 0.0449(8) 0.0364(7) -0.0018(5) 0.0060(6) -0.0059(6)
C6 0.0507(8) 0.0435(8) 0.0377(7) 0.0000(6) 0.0032(6) -0.0017(7)
C7 0.0461(8) 0.0413(8) 0.0403(7) -0.0062(6) 0.0003(6) 0.0107(6)
C8 0.0439(7) 0.0373(7) 0.0387(7) -0.0049(5) 0.0022(6) 0.0002(6)
C9 0.0547(9) 0.0438(8) 0.0338(7) 0.0001(5) 0.0063(6) -0.0067(7)
C10 0.0481(8) 0.0393(8) 0.0335(7) 0.0010(5) 0.0072(5) -0.0028(6)
N1 0.0578(8) 0.0603(9) 0.0379(7) -0.0094(6) 0.0076(5) 0.0069(7)
N3 0.0630(8) 0.0561(8) 0.0388(7) -0.0099(5) -0.0020(6) 0.0059(7)
C13 0.0511(8) 0.0428(8) 0.0368(7) -0.0034(6) 0.0069(6) -0.0062(6)
C14 0.0435(7) 0.0482(9) 0.0333(7) -0.0055(6) 0.0057(5) 0.0046(6)
C15 0.0523(9) 0.0458(9) 0.0491(8) -0.0096(6) -0.0013(7) -0.0081(7)
C16 0.0552(9) 0.0490(9) 0.0424(8) -0.0059(6) 0.0130(6) -0.0019(7)
C17 0.0528(9) 0.0584(10) 0.0369(7) 0.0054(6) 0.0124(6) 0.0022(7)
C18 0.0595(9) 0.0420(8) 0.0307(7) -0.0010(5) 0.0057(6) -0.0124(7)
C19 0.0548(9) 0.0444(8) 0.0449(8) -0.0027(6) 0.0063(6) -0.0076(7)
O1 0.0854(9) 0.0814(9) 0.0529(7) -0.0204(6) 0.0077(6) -0.0247(8)
O2 0.1248(12) 0.0902(10) 0.0337(6) -0.0089(6) 0.0157(6) -0.0102(9)
C22 0.0566(9) 0.0552(10) 0.0415(8) 0.0032(6) 0.0112(7) -0.0138(8)
C23 0.0726(11) 0.0715(12) 0.0390(8) -0.0057(7) 0.0089(7) 0.0145(9)
C24 0.0681(11) 0.0774(13) 0.0504(9) -0.0178(8) -0.0113(8) 0.0011(10)
C25 0.1245(17) 0.0431(10) 0.0433(9) 0.0033(7) 0.0000(9) -0.0077(10)
C26 0.0682(11) 0.0916(14) 0.0431(8) -0.0115(8) 0.0161(8) -0.0313(10)

loop_
_atom_type_symbol
_atom_type_description
_atom_type_scat_dispersion_real
_atom_type_scat_dispersion_imag
_atom_type_scat_source
C C 0.0033 0.0016 'International Tables Vol C Tables 4.2.6.8 and 6.1.1.4'
H H 0.0000 0.0000 'International Tables Vol C Tables 4.2.6.8 and 6.1.1.4'
N N 0.0061 0.0033 'International Tables Vol C Tables 4.2.6.8 and 6.1.1.4'
O O 0.0106 0.0060 'International Tables Vol C Tables 4.2.6.8 and 6.1.1.4'

loop_
_citation_id
_citation_doi
_citation_year
1 10.1039/C9TC01199D 2019

loop_
_geom_angle_atom_site_label_1
_geom_angle_atom_site_label_2
_geom_angle_atom_site_label_3
_geom_angle
C4 N2 C5 112.14(12)
C4 N2 H2 118.6(13)
C5 N2 H2 129.3(13)
C8 C3 H3 118.8
C16 C3 H3 118.8
C16 C3 C8 122.38(14)
N2 C4 C18 108.48(11)
C9 C4 N2 124.17(13)
C9 C4 C18 127.35(13)
N2 C5 C10 109.02(12)
N2 C5 C22 128.51(14)
C22 C5 C10 122.47(13)
O3 C6 C8 119.36(13)
O3 C6 C9 121.02(12)
C9 C6 C8 119.61(13)
N3 C7 C15 121.59(14)
N3 C7 C16 121.39(14)
C16 C7 C15 116.99(12)
C3 C8 C6 123.90(13)
C3 C8 C19 116.45(12)
C19 C8 C6 119.64(13)
C4 C9 C6 122.81(13)
C4 C9 H9 118.6
C6 C9 H9 118.6
C5 C10 C18 109.30(11)
C13 C10 C5 119.88(12)
C13 C10 C18 130.82(13)
O1 N1 C14 119.05(13)
O1 N1 O2 122.43(13)
O2 N1 C14 118.50(15)
C7 N3 C23 120.16(13)
C7 N3 C24 120.65(14)
C24 N3 C23 118.58(12)
C10 C13 H13 121.4
C10 C13 C14 117.11(14)
C14 C13 H13 121.4
C13 C14 N1 118.41(14)
C17 C14 N1 118.73(13)
C17 C14 C13 122.86(13)
C7 C15 H15 119.4
C19 C15 C7 121.22(14)
C19 C15 H15 119.4
C3 C16 C7 121.07(14)
C3 C16 H16 119.5
C7 C16 H16 119.5
C14 C17 H17 120.0
C14 C17 C22 120.05(13)
C22 C17 H17 120.0
C4 C18 C25 110.89(13)
C4 C18 C26 110.25(13)
C10 C18 C4 101.04(11)
C10 C18 C25 111.74(13)
C10 C18 C26 111.03(12)
C25 C18 C26 111.45(15)
C8 C19 H19 119.1
C15 C19 C8 121.87(14)
C15 C19 H19 119.1
C5 C22 H22 121.2
C17 C22 C5 117.61(14)
C17 C22 H22 121.2
N3 C23 H23A 109.5
N3 C23 H23B 109.5
N3 C23 H23C 109.5
H23A C23 H23B 109.5
H23A C23 H23C 109.5
H23B C23 H23C 109.5
N3 C24 H24A 109.5
N3 C24 H24B 109.5
N3 C24 H24C 109.5
H24A C24 H24B 109.5
H24A C24 H24C 109.5
H24B C24 H24C 109.5
C18 C25 H25A 109.5
C18 C25 H25B 109.5
C18 C25 H25C 109.5
H25A C25 H25B 109.5
H25A C25 H25C 109.5
H25B C25 H25C 109.5
C18 C26 H26A 109.5
C18 C26 H26B 109.5
C18 C26 H26C 109.5
H26A C26 H26B 109.5
H26A C26 H26C 109.5
H26B C26 H26C 109.5

loop_
_geom_bond_atom_site_label_1
_geom_bond_atom_site_label_2
_geom_bond_distance
N2 C4 1.3664(18)
N2 C5 1.3824(17)
N2 H2 0.86(2)
O3 C6 1.2424(18)
C3 H3 0.9300
C3 C8 1.391(2)
C3 C16 1.372(2)
C4 C9 1.3550(18)
C4 C18 1.5252(19)
C5 C10 1.391(2)
C5 C22 1.3856(19)
C6 C8 1.4837(19)
C6 C9 1.446(2)
C7 N3 1.3771(18)
C7 C15 1.402(2)
C7 C16 1.398(2)
C8 C19 1.398(2)
C9 H9 0.9300
C10 C13 1.3775(18)
C10 C18 1.5214(18)
N1 C14 1.4539(18)
N1 O1 1.2242(19)
N1 O2 1.2254(17)
N3 C23 1.451(2)
N3 C24 1.446(2)
C13 H13 0.9300
C13 C14 1.3977(19)
C14 C17 1.373(2)
C15 H15 0.9300
C15 C19 1.374(2)
C16 H16 0.9300
C17 H17 0.9300
C17 C22 1.378(2)
C18 C25 1.530(2)
C18 C26 1.531(2)
C19 H19 0.9300
C22 H22 0.9300
C23 H23A 0.9600
C23 H23B 0.9600
C23 H23C 0.9600
C24 H24A 0.9600
C24 H24B 0.9600
C24 H24C 0.9600
C25 H25A 0.9600
C25 H25B 0.9600
C25 H25C 0.9600
C26 H26A 0.9600
C26 H26B 0.9600
C26 H26C 0.9600
